data_4333786
loop_
_publ_author_name
'Lakmal C. Kalutarage'
'Mary Jane Heeg'
'Philip D. Martin'
'Mark J. Saly'
'David S. Kuiper'
'Charles H. Winter'

_publ_section_title
;
 Volatility and High Thermal Stability in Mid-to-Late First-Row
 Transition-Metal Complexes Containing 1,2,5-Triazapentadienyl Ligands
;
_journal_name_full 'Inorganic Chemistry'
_journal_page_first 1182
_journal_page_last 1184
_journal_paper_doi 10.1021/ic302787z
_journal_volume 52
_journal_year 2013
_chemical_formula_sum 'C16 H34 N8 Ni'
_chemical_formula_weight 397.22
_chemical_name_systematic
; 
 ? 
;
_space_group_IT_number 2
_symmetry_cell_setting triclinic
_symmetry_space_group_name_Hall '-P 1'
_symmetry_space_group_name_H-M 'P -1'
_atom_sites_solution_hydrogens geom
_atom_sites_solution_primary direct
_atom_sites_solution_secondary difmap
_audit_creation_method SHELXL-97
_cell_angle_alpha 98.726(4)
_cell_angle_beta 91.036(4)
_cell_angle_gamma 115.678(4)
_cell_formula_units_Z 2
_cell_length_a 8.8652(8)
_cell_length_b 8.9505(8)
_cell_length_c 14.3752(13)
_cell_measurement_reflns_used 3819
_cell_measurement_temperature 100(2)
_cell_measurement_theta_max 27.2
_cell_measurement_theta_min 2.7
_cell_volume 1011.59(16)
_computing_cell_refinement 'Bruker APEX2'
_computing_data_collection 'Bruker APEX2'
_computing_data_reduction 'Bruker APEX2'
_computing_molecular_graphics SHELXTL-Plus
_computing_publication_material SHELXL-97
_computing_structure_refinement 'SHELXL-97 (Sheldrick, 1997)'
_computing_structure_solution 'SHELXS-97 (Sheldrick, 1990)'
_diffrn_ambient_temperature 100(2)
_diffrn_measured_fraction_theta_full 0.977
_diffrn_measured_fraction_theta_max 0.968
_diffrn_measurement_method 'Bruker APEX2'
_diffrn_radiation_monochromator graphite
_diffrn_radiation_source 'fine-focus sealed tube'
_diffrn_radiation_type MoK\a
_diffrn_radiation_wavelength 0.71073
_diffrn_reflns_av_R_equivalents 0.077
_diffrn_reflns_av_sigmaI/netI 0.0713
_diffrn_reflns_limit_h_max 11
_diffrn_reflns_limit_h_min -11
_diffrn_reflns_limit_k_max 11
_diffrn_reflns_limit_k_min -11
_diffrn_reflns_limit_l_max 19
_diffrn_reflns_limit_l_min 0
_diffrn_reflns_number 17618
_diffrn_reflns_theta_full 28.30
_diffrn_reflns_theta_max 28.41
_diffrn_reflns_theta_min 2.56
_exptl_absorpt_coefficient_mu 0.975
_exptl_absorpt_correction_T_max 0.9191
_exptl_absorpt_correction_T_min 0.6280
_exptl_absorpt_correction_type multi-scan
_exptl_absorpt_process_details 'SADABS, Sheldrick, 1997'
_exptl_crystal_colour dark
_exptl_crystal_density_diffrn 1.304
_exptl_crystal_description fragment
_exptl_crystal_F_000 428
_exptl_crystal_size_max 0.53
_exptl_crystal_size_mid 0.25
_exptl_crystal_size_min 0.09
_refine_diff_density_max 1.541
_refine_diff_density_min -1.384
_refine_diff_density_rms 0.143
_refine_ls_extinction_method none
_refine_ls_goodness_of_fit_ref 1.101
_refine_ls_hydrogen_treatment constr
_refine_ls_matrix_type full
_refine_ls_number_parameters 236
_refine_ls_number_reflns 4915
_refine_ls_number_restraints 0
_refine_ls_restrained_S_all 1.101
_refine_ls_R_factor_all 0.0920
_refine_ls_R_factor_gt 0.0719
_refine_ls_shift/su_max 0.000
_refine_ls_shift/su_mean 0.000
_refine_ls_structure_factor_coef Fsqd
_refine_ls_weighting_details 'calc w=1/[\s^2^(Fo^2^)+(0.1469P)^2^+0.4597P] where P=(Fo^2^+2Fc^2^)/3'
_refine_ls_weighting_scheme calc
_refine_ls_wR_factor_gt 0.2021
_refine_ls_wR_factor_ref 0.2211
_reflns_number_gt 3930
_reflns_number_total 4915
_reflns_threshold_expression >2sigma(I)
_cod_data_source_file ic302787z_si_002_1.cif
_cod_data_source_block yakk
_cod_database_code 4333786

loop_
_symmetry_equiv_pos_as_xyz
'x, y, z'
'-x, -y, -z'

loop_
_atom_site_label
_atom_site_type_symbol
_atom_site_fract_x
_atom_site_fract_y
_atom_site_fract_z
_atom_site_U_iso_or_equiv
_atom_site_adp_type
_atom_site_occupancy
_atom_site_symmetry_multiplicity
_atom_site_calc_flag
_atom_site_refinement_flags
Ni1 Ni 0.46106(5) 0.14656(5) 0.26261(3) 0.02193(19) Uani 1 1 d .
N1 N 0.6745(4) 0.1407(4) 0.2467(2) 0.0238(6) Uani 1 1 d .
N2 N 0.7152(4) 0.0568(4) 0.1767(2) 0.0257(6) Uani 1 1 d .
N3 N 0.3467(4) -0.0343(4) 0.1530(2) 0.0235(6) Uani 1 1 d .
N4 N 0.1674(4) -0.1111(4) 0.1404(2) 0.0291(7) Uani 1 1 d .
N5 N 0.4563(4) 0.3642(4) 0.2733(2) 0.0239(6) Uani 1 1 d .
N6 N 0.4078(4) 0.4409(4) 0.3423(2) 0.0243(6) Uani 1 1 d .
N7 N 0.3466(4) 0.0978(4) 0.3768(2) 0.0229(6) Uani 1 1 d .
N8 N 0.2886(4) -0.0599(4) 0.4120(2) 0.0263(6) Uani 1 1 d .
C1 C 0.8260(4) 0.2422(5) 0.3168(3) 0.0257(7) Uani 1 1 d .
C2 C 0.9678(5) 0.3659(5) 0.2680(3) 0.0316(8) Uani 1 1 d .
H2A H 0.9932 0.3033 0.2135 0.038 Uiso 1 1 calc R
H2B H 1.0686 0.4276 0.3128 0.038 Uiso 1 1 calc R
H2C H 0.9323 0.4456 0.2467 0.038 Uiso 1 1 calc R
C3 C 0.7787(5) 0.3407(5) 0.3978(3) 0.0307(8) Uani 1 1 d .
H3A H 0.7437 0.4181 0.3730 0.037 Uiso 1 1 calc R
H3B H 0.8762 0.4052 0.4446 0.037 Uiso 1 1 calc R
H3C H 0.6860 0.2621 0.4278 0.037 Uiso 1 1 calc R
C4 C 0.8832(5) 0.1231(5) 0.3561(3) 0.0307(8) Uani 1 1 d .
H4A H 0.7922 0.0458 0.3876 0.037 Uiso 1 1 calc R
H4B H 0.9822 0.1892 0.4017 0.037 Uiso 1 1 calc R
H4C H 0.9118 0.0584 0.3042 0.037 Uiso 1 1 calc R
C5 C 0.6007(5) -0.0487(5) 0.1083(3) 0.0282(8) Uani 1 1 d .
H5 H 0.6423 -0.0998 0.0591 0.034 Uiso 1 1 calc R
C6 C 0.4259(5) -0.0978(5) 0.0966(2) 0.0252(7) Uani 1 1 d .
H6 H 0.3620 -0.1826 0.0442 0.030 Uiso 1 1 calc R
C7 C 0.1064(5) 0.0157(6) 0.1389(3) 0.0358(9) Uani 1 1 d .
H7A H 0.1610 0.1068 0.1932 0.043 Uiso 1 1 calc R
H7B H -0.0156 -0.0358 0.1421 0.043 Uiso 1 1 calc R
H7C H 0.1326 0.0613 0.0802 0.043 Uiso 1 1 calc R
C8 C 0.0860(5) -0.2542(6) 0.0633(3) 0.0421(10) Uani 1 1 d .
H8A H 0.1180 -0.2173 0.0029 0.051 Uiso 1 1 calc R
H8B H -0.0363 -0.3002 0.0642 0.051 Uiso 1 1 calc R
H8C H 0.1217 -0.3414 0.0712 0.051 Uiso 1 1 calc R
C9 C 0.5181(4) 0.4743(5) 0.1989(3) 0.0256(7) Uani 1 1 d .
C10 C 0.3738(5) 0.5018(5) 0.1581(3) 0.0307(8) Uani 1 1 d .
H10A H 0.2857 0.3938 0.1253 0.037 Uiso 1 1 calc R
H10B H 0.4156 0.5799 0.1134 0.037 Uiso 1 1 calc R
H10C H 0.3275 0.5492 0.2094 0.037 Uiso 1 1 calc R
C11 C 0.6634(5) 0.6417(5) 0.2424(3) 0.0313(8) Uani 1 1 d .
H11A H 0.6242 0.7011 0.2917 0.038 Uiso 1 1 calc R
H11B H 0.7067 0.7105 0.1934 0.038 Uiso 1 1 calc R
H11C H 0.7531 0.6215 0.2702 0.038 Uiso 1 1 calc R
C12 C 0.5781(5) 0.3830(5) 0.1201(3) 0.0310(8) Uani 1 1 d .
H12A H 0.6768 0.3738 0.1450 0.037 Uiso 1 1 calc R
H12B H 0.6078 0.4467 0.0681 0.037 Uiso 1 1 calc R
H12C H 0.4879 0.2700 0.0969 0.037 Uiso 1 1 calc R
C13 C 0.3471(4) 0.3713(5) 0.4165(3) 0.0251(7) Uani 1 1 d .
H13 H 0.3201 0.4384 0.4647 0.030 Uiso 1 1 calc R
C14 C 0.3172(4) 0.2095(5) 0.4333(2) 0.0254(7) Uani 1 1 d .
H14 H 0.2718 0.1792 0.4908 0.031 Uiso 1 1 calc R
C15 C 0.1101(5) -0.1616(5) 0.3794(3) 0.0330(8) Uani 1 1 d .
H15A H 0.0961 -0.1840 0.3101 0.040 Uiso 1 1 calc R
H15B H 0.0462 -0.1003 0.4035 0.040 Uiso 1 1 calc R
H15C H 0.0686 -0.2685 0.4027 0.040 Uiso 1 1 calc R
C16 C 0.3855(5) -0.1487(5) 0.3766(3) 0.0319(8) Uani 1 1 d .
H16A H 0.3744 -0.1684 0.3073 0.038 Uiso 1 1 calc R
H16B H 0.3434 -0.2570 0.3985 0.038 Uiso 1 1 calc R
H16C H 0.5042 -0.0807 0.4000 0.038 Uiso 1 1 calc R

loop_
_atom_site_aniso_label
_atom_site_aniso_U_11
_atom_site_aniso_U_22
_atom_site_aniso_U_33
_atom_site_aniso_U_23
_atom_site_aniso_U_13
_atom_site_aniso_U_12
Ni1 0.0196(3) 0.0227(3) 0.0237(3) 0.00428(18) 0.00734(18) 0.00923(19)
N1 0.0213(14) 0.0257(15) 0.0241(15) 0.0070(11) 0.0075(11) 0.0090(12)
N2 0.0261(15) 0.0276(15) 0.0274(16) 0.0069(12) 0.0098(12) 0.0147(12)
N3 0.0206(14) 0.0256(15) 0.0247(15) 0.0073(12) 0.0056(11) 0.0097(11)
N4 0.0205(14) 0.0290(16) 0.0328(17) 0.0027(13) 0.0049(12) 0.0070(12)
N5 0.0230(14) 0.0243(14) 0.0250(15) 0.0063(11) 0.0055(11) 0.0103(11)
N6 0.0214(14) 0.0246(15) 0.0269(15) 0.0029(12) 0.0050(11) 0.0106(11)
N7 0.0189(13) 0.0262(15) 0.0237(15) 0.0065(11) 0.0047(11) 0.0091(11)
N8 0.0233(14) 0.0249(15) 0.0292(16) 0.0092(12) 0.0094(12) 0.0077(12)
C1 0.0190(15) 0.0274(18) 0.0297(19) 0.0055(14) 0.0044(13) 0.0092(13)
C2 0.0224(17) 0.033(2) 0.039(2) 0.0106(16) 0.0071(15) 0.0101(15)
C3 0.0233(17) 0.034(2) 0.032(2) 0.0002(15) 0.0024(14) 0.0113(15)
C4 0.0255(18) 0.035(2) 0.034(2) 0.0099(16) 0.0055(15) 0.0142(15)
C5 0.0301(18) 0.0302(19) 0.0289(19) 0.0056(15) 0.0106(15) 0.0171(15)
C6 0.0296(17) 0.0246(17) 0.0209(17) 0.0039(13) 0.0046(13) 0.0116(14)
C7 0.0242(18) 0.040(2) 0.040(2) 0.0008(18) 0.0049(16) 0.0129(16)
C8 0.0271(19) 0.038(2) 0.049(3) -0.0039(19) 0.0027(18) 0.0072(17)
C9 0.0226(16) 0.0229(17) 0.0305(19) 0.0049(14) 0.0087(14) 0.0091(13)
C10 0.0314(19) 0.034(2) 0.031(2) 0.0123(16) 0.0050(15) 0.0155(16)
C11 0.0307(19) 0.0254(18) 0.035(2) 0.0078(15) 0.0071(15) 0.0087(15)
C12 0.037(2) 0.033(2) 0.030(2) 0.0135(16) 0.0156(16) 0.0184(17)
C13 0.0228(16) 0.0283(18) 0.0248(18) 0.0004(13) 0.0049(13) 0.0132(14)
C14 0.0233(16) 0.0288(18) 0.0214(17) 0.0041(13) 0.0058(13) 0.0089(14)
C15 0.0219(17) 0.0315(19) 0.040(2) 0.0117(16) 0.0040(15) 0.0045(15)
C16 0.035(2) 0.0283(19) 0.039(2) 0.0126(16) 0.0125(16) 0.0170(16)

loop_
_atom_type_symbol
_atom_type_description
_atom_type_scat_dispersion_real
_atom_type_scat_dispersion_imag
_atom_type_scat_source
C C 0.0033 0.0016 'International Tables Vol C Tables 4.2.6.8 and 6.1.1.4'
H H 0.0000 0.0000 'International Tables Vol C Tables 4.2.6.8 and 6.1.1.4'
N N 0.0061 0.0033 'International Tables Vol C Tables 4.2.6.8 and 6.1.1.4'
Ni Ni 0.3393 1.1124 'International Tables Vol C Tables 4.2.6.8 and 6.1.1.4'

loop_
_geom_angle_atom_site_label_1
_geom_angle_atom_site_label_2
_geom_angle_atom_site_label_3
_geom_angle
N1 Ni1 N5 117.70(13)
N1 Ni1 N7 122.03(12)
N5 Ni1 N7 92.68(12)
N1 Ni1 N3 92.83(12)
N5 Ni1 N3 121.77(13)
N7 Ni1 N3 112.26(12)
N2 N1 C1 109.1(3)
N2 N1 Ni1 128.4(2)
C1 N1 Ni1 122.5(2)
N1 N2 C5 120.6(3)
C6 N3 N4 118.3(3)
C6 N3 Ni1 123.0(3)
N4 N3 Ni1 118.4(2)
N3 N4 C7 110.6(3)
N3 N4 C8 117.0(3)
C7 N4 C8 112.4(3)
N6 N5 C9 109.3(3)
N6 N5 Ni1 128.2(2)
C9 N5 Ni1 122.4(2)
N5 N6 C13 121.7(3)
C14 N7 N8 111.5(3)
C14 N7 Ni1 122.7(2)
N8 N7 Ni1 125.8(2)
N7 N8 C16 109.7(3)
N7 N8 C15 108.3(3)
C16 N8 C15 110.2(3)
N1 C1 C3 109.0(3)
N1 C1 C4 109.4(3)
C3 C1 C4 109.3(3)
N1 C1 C2 109.5(3)
C3 C1 C2 109.4(3)
C4 C1 C2 110.3(3)
N2 C5 C6 130.2(3)
N3 C6 C5 124.3(3)
N5 C9 C11 109.7(3)
N5 C9 C10 109.4(3)
C11 C9 C10 110.6(3)
N5 C9 C12 108.1(3)
C11 C9 C12 109.6(3)
C10 C9 C12 109.4(3)
N6 C13 C14 128.3(3)
N7 C14 C13 125.8(3)

loop_
_geom_bond_atom_site_label_1
_geom_bond_atom_site_label_2
_geom_bond_distance
Ni1 N1 1.932(3)
Ni1 N5 1.949(3)
Ni1 N7 1.952(3)
Ni1 N3 1.969(3)
N1 N2 1.314(4)
N1 C1 1.504(5)
N2 C5 1.319(5)
N3 C6 1.304(4)
N3 N4 1.427(4)
N4 C7 1.456(5)
N4 C8 1.459(5)
N5 N6 1.307(4)
N5 C9 1.513(5)
N6 C13 1.322(5)
N7 C14 1.309(5)
N7 N8 1.452(4)
N8 C16 1.454(5)
N8 C15 1.466(5)
C1 C3 1.529(5)
C1 C4 1.533(5)
C1 C2 1.536(5)
C5 C6 1.415(5)
C9 C11 1.520(5)
C9 C10 1.526(5)
C9 C12 1.533(5)
C13 C14 1.414(5)

loop_
_geom_torsion_atom_site_label_1
_geom_torsion_atom_site_label_2
_geom_torsion_atom_site_label_3
_geom_torsion_atom_site_label_4
_geom_torsion
N5 Ni1 N1 N2 -120.3(3)
N7 Ni1 N1 N2 126.7(3)
N3 Ni1 N1 N2 8.1(3)
N5 Ni1 N1 C1 58.0(3)
N7 Ni1 N1 C1 -55.0(3)
N3 Ni1 N1 C1 -173.6(3)
C1 N1 N2 C5 176.5(3)
Ni1 N1 N2 C5 -5.0(5)
N1 Ni1 N3 C6 -6.1(3)
N5 Ni1 N3 C6 119.2(3)
N7 Ni1 N3 C6 -132.6(3)
N1 Ni1 N3 N4 167.2(2)
N5 Ni1 N3 N4 -67.4(3)
N7 Ni1 N3 N4 40.8(3)
C6 N3 N4 C7 -131.6(3)
Ni1 N3 N4 C7 54.7(4)
C6 N3 N4 C8 -1.2(5)
Ni1 N3 N4 C8 -174.8(3)
N1 Ni1 N5 N6 -121.9(3)
N7 Ni1 N5 N6 6.7(3)
N3 Ni1 N5 N6 125.1(3)
N1 Ni1 N5 C9 55.9(3)
N7 Ni1 N5 C9 -175.5(3)
N3 Ni1 N5 C9 -57.1(3)
C9 N5 N6 C13 179.6(3)
Ni1 N5 N6 C13 -2.3(5)
N1 Ni1 N7 C14 117.0(3)
N5 Ni1 N7 C14 -8.3(3)
N3 Ni1 N7 C14 -134.4(3)
N1 Ni1 N7 N8 -60.9(3)
N5 Ni1 N7 N8 173.8(3)
N3 Ni1 N7 N8 47.7(3)
C14 N7 N8 C16 -154.0(3)
Ni1 N7 N8 C16 24.1(4)
C14 N7 N8 C15 85.6(4)
Ni1 N7 N8 C15 -96.3(3)
N2 N1 C1 C3 179.6(3)
Ni1 N1 C1 C3 0.9(4)
N2 N1 C1 C4 -61.0(4)
Ni1 N1 C1 C4 120.4(3)
N2 N1 C1 C2 60.0(4)
Ni1 N1 C1 C2 -118.7(3)
N1 N2 C5 C6 -2.8(6)
N4 N3 C6 C5 -171.6(3)
Ni1 N3 C6 C5 1.8(5)
N2 C5 C6 N3 4.5(6)
N6 N5 C9 C11 59.2(4)
Ni1 N5 C9 C11 -119.0(3)
N6 N5 C9 C10 -62.3(4)
Ni1 N5 C9 C10 119.5(3)
N6 N5 C9 C12 178.7(3)
Ni1 N5 C9 C12 0.5(4)
N5 N6 C13 C14 -3.0(6)
N8 N7 C14 C13 -175.3(3)
Ni1 N7 C14 C13 6.6(5)
N6 C13 C14 N7 0.6(6)
